data_7156353
loop_
_publ_author_name
'Gao, Xing'
'Shan, Chunhui'
'Chen, Zhihao'
'Liu, Yan'
'Zhao, Xia'
'Zhang, Ao'
'Yu, Peng'
'Galons, Herv\'e'
'Lan, Yu'
'Lu, Kui'

_publ_section_title
;
 One-pot synthesis of \b-lactams by the Ugi and Michael addition cascade
 reaction.
;
_journal_issue 33
_journal_name_full 'Organic &amp; biomolecular chemistry'
_journal_page_first 6096
_journal_page_last 6105
_journal_paper_doi 10.1039/c8ob01176a
_journal_volume 16
_journal_year 2018
_chemical_formula_moiety 'C25 H22 N4 O6'
_chemical_formula_sum 'C25 H22 N4 O6'
_chemical_formula_weight 474.46
_space_group_crystal_system monoclinic
_space_group_IT_number 14
_space_group_name_Hall '-P 2ybc'
_space_group_name_H-M_alt 'P 1 21/c 1'
_symmetry_space_group_name_Hall '-P 2ybc'
_symmetry_space_group_name_H-M 'P 1 21/c 1'
_atom_sites_solution_hydrogens geom
_atom_sites_solution_primary dual
_audit_creation_date 2017-10-30
_audit_creation_method
;
Olex2 1.2-beta
(compiled 2017.08.10 svn.r3458 for OlexSys, GUI svn.r5381)
;
_audit_update_record
;
2018-04-16 deposited with the CCDC.
2018-07-31 downloaded from the CCDC.
;
_cell_angle_alpha 90
_cell_angle_beta 95.687(11)
_cell_angle_gamma 90
_cell_formula_units_Z 4
_cell_length_a 7.6583(9)
_cell_length_b 11.7333(12)
_cell_length_c 25.007(2)
_cell_measurement_reflns_used 1640
_cell_measurement_temperature 100.00(10)
_cell_measurement_theta_max 29.3700
_cell_measurement_theta_min 4.0320
_cell_volume 2236.0(4)
_computing_cell_refinement 'CrysAlisPro 1.171.39.32a (Rigaku OD, 2017)'
_computing_data_collection 'CrysAlisPro 1.171.39.32a (Rigaku OD, 2017)'
_computing_data_reduction 'CrysAlisPro 1.171.39.32a (Rigaku OD, 2017)'
_computing_molecular_graphics 'Olex2 (Dolomanov et al., 2009)'
_computing_publication_material 'Olex2 (Dolomanov et al., 2009)'
_computing_structure_refinement 'ShelXL (Sheldrick, 2015)'
_computing_structure_solution 'ShelXT (Sheldrick, 2015)'
_diffrn_ambient_environment N~2~
_diffrn_ambient_temperature 100.00(10)
_diffrn_detector 'CCD plate'
_diffrn_detector_area_resol_mean 5.2740
_diffrn_detector_type AtlasS2
_diffrn_measured_fraction_theta_full 0.997
_diffrn_measured_fraction_theta_max 0.997
_diffrn_measurement_details
;
List of Runs (angles in degrees, time in seconds):

  # Type    Start    End  Width  t~exp~   \w     \q     \k     \f   Frames
#--------------------------------------------------------------------------
  1  \w     -9.00  85.00   1.00    5.26    --   11.08  38.00 -60.00   94
  2  \w     53.00  80.00   1.00    5.26    --   11.08 178.00 150.00   27
  3  \w    -21.00  38.00   1.00    5.26    --   11.08 -57.00 -60.00   59
  4  \w    -10.00  32.00   1.00    5.26    --   11.08 -57.00 150.00   42
;
_diffrn_measurement_device 'four-circle diffractometer'
_diffrn_measurement_device_type 'SuperNova, Dual, Cu at home/near, AtlasS2'
_diffrn_measurement_method '\w scans'
_diffrn_orient_matrix_type 'CrysAlisPro convention (1999,Acta A55,543-557)'
_diffrn_orient_matrix_UB_11 -0.0554531000
_diffrn_orient_matrix_UB_12 0.0183585000
_diffrn_orient_matrix_UB_13 -0.0228031000
_diffrn_orient_matrix_UB_21 0.0690143000
_diffrn_orient_matrix_UB_22 -0.0090651000
_diffrn_orient_matrix_UB_23 -0.0164326000
_diffrn_orient_matrix_UB_31 -0.0287747000
_diffrn_orient_matrix_UB_32 -0.0568814000
_diffrn_orient_matrix_UB_33 -0.0047286000
_diffrn_radiation_monochromator mirror
_diffrn_radiation_probe x-ray
_diffrn_radiation_type MoK\a
_diffrn_radiation_wavelength 0.71073
_diffrn_reflns_av_unetI/netI 0.0693
_diffrn_reflns_Laue_measured_fraction_full 0.997
_diffrn_reflns_Laue_measured_fraction_max 0.997
_diffrn_reflns_limit_h_max 9
_diffrn_reflns_limit_h_min -9
_diffrn_reflns_limit_k_max 13
_diffrn_reflns_limit_k_min -13
_diffrn_reflns_limit_l_max 29
_diffrn_reflns_limit_l_min -29
_diffrn_reflns_number 4249
_diffrn_reflns_point_group_measured_fraction_full 0.997
_diffrn_reflns_point_group_measured_fraction_max 0.997
_diffrn_reflns_theta_full 25.010
_diffrn_reflns_theta_max 25.010
_diffrn_reflns_theta_min 3.356
_diffrn_source 'micro-focus sealed X-ray tube'
_diffrn_source_type 'SuperNova (Mo) X-ray Source'
_exptl_absorpt_coefficient_mu 0.103
_exptl_absorpt_correction_T_max 1.00000
_exptl_absorpt_correction_T_min 0.76154
_exptl_absorpt_correction_type multi-scan
_exptl_absorpt_process_details
;
CrysAlisPro 1.171.39.32a (Rigaku Oxford Diffraction, 2017)
Empirical absorption correction using spherical harmonics,
 implemented in SCALE3 ABSPACK scaling algorithm.
;
_exptl_crystal_colour colourless
_exptl_crystal_colour_primary colourless
_exptl_crystal_density_diffrn 1.409
_exptl_crystal_description block
_exptl_crystal_F_000 992
_exptl_crystal_size_max 0.25
_exptl_crystal_size_mid 0.22
_exptl_crystal_size_min 0.2
_refine_diff_density_max 0.247
_refine_diff_density_min -0.292
_refine_diff_density_rms 0.060
_refine_ls_extinction_method none
_refine_ls_goodness_of_fit_ref 1.031
_refine_ls_hydrogen_treatment constr
_refine_ls_matrix_type full
_refine_ls_number_parameters 318
_refine_ls_number_reflns 4249
_refine_ls_number_restraints 0
_refine_ls_restrained_S_all 1.031
_refine_ls_R_factor_all 0.0671
_refine_ls_R_factor_gt 0.0527
_refine_ls_shift/su_max 0.000
_refine_ls_shift/su_mean 0.000
_refine_ls_structure_factor_coef Fsqd
_refine_ls_weighting_details 'w=1/[\s^2^(Fo^2^)+(0.0677P)^2^] where P=(Fo^2^+2Fc^2^)/3'
_refine_ls_weighting_scheme calc
_refine_ls_wR_factor_gt 0.1199
_refine_ls_wR_factor_ref 0.1239
_reflns_Friedel_coverage 0.000
_reflns_number_gt 3363
_reflns_number_total 4249
_reflns_threshold_expression 'I > 2\s(I)'
_cod_data_source_file c8ob01176a2.cif
_cod_data_source_block a171020b_twin1_hklf5
_cod_depositor_comments 'Adding full bibliography for 7156353.cif.'
_cod_database_code 7156353
_shelx_shelxl_version_number 2014/7
_shelx_space_group_comment
;
The symmetry employed for this shelxl refinement is uniquely defined
by the following loop, which should always be used as a source of
symmetry information in preference to the above space-group names.
They are only intended as comments.
;
_olex2_refinement_description
;
1. Twinned data refinement
 Scales: 0.6299(14)
 0.3701(14)
2. Fixed Uiso
 At 1.2 times of:
  All C(H) groups, All C(H,H) groups, All N(H) groups
 At 1.5 times of:
  All C(H,H,H) groups
3.a Ternary CH refined with riding coordinates:
 C8(H8)
3.b Secondary CH2 refined with riding coordinates:
 C10(H10A,H10B), C19(H19A,H19B)
3.c Aromatic/amide H refined with riding coordinates:
 N3(H3), C2(H2), C3(H3A), C5(H5), C6(H6), C14(H14), C15(H15), C16(H16),
 C17(H17), C21(H21), C22(H22), C23(H23), C24(H24), C25(H25)
3.d Idealised Me refined as rotating group:
 C12(H12A,H12B,H12C)
;
_olex2_submission_special_instructions 'No special instructions were received'
_oxdiff_exptl_absorpt_empirical_details
;
Empirical correction (ABSPACK) includes:
- Absorption correction using spherical harmonics
- Frame scaling
;
_oxdiff_exptl_absorpt_empirical_full_max 1.347
_oxdiff_exptl_absorpt_empirical_full_min 0.733
_oxdiff_twin_integration_method simultaneous
_oxdiff_twin_items 2
_twin_special_details
;
Component 2 rotated by -179.8575\% 
 around [0.95 -0.00 -0.31] (reciprocal) or [1.00 -0.00 0.00] (direct)
;

loop_
_space_group_symop_operation_xyz
'x, y, z'
'-x, y+1/2, -z+1/2'
'-x, -y, -z'
'x, -y-1/2, z-1/2'

loop_
_atom_site_label
_atom_site_type_symbol
_atom_site_fract_x
_atom_site_fract_y
_atom_site_fract_z
_atom_site_U_iso_or_equiv
_atom_site_adp_type
_atom_site_occupancy
_atom_site_site_symmetry_order
_atom_site_calc_flag
_atom_site_refinement_flags_posn
O1 O 0.4116(4) 0.93597(18) 0.70332(9) 0.0229(6) Uani 1 1 d .
O2 O 0.3937(4) 0.80800(19) 0.76454(9) 0.0237(6) Uani 1 1 d .
O3 O 0.7727(4) 0.59010(19) 0.50705(9) 0.0222(6) Uani 1 1 d .
O4 O 0.9551(3) 0.16223(19) 0.54015(10) 0.0228(6) Uani 1 1 d .
O5 O 0.6929(3) 0.11664(18) 0.49737(9) 0.0202(6) Uani 1 1 d .
O6 O 1.0276(3) 0.49350(19) 0.64796(10) 0.0252(6) Uani 1 1 d .
N1 N 0.7119(4) 0.5116(2) 0.58974(10) 0.0132(7) Uani 1 1 d .
N2 N 0.4290(4) 0.8374(2) 0.71956(11) 0.0148(7) Uani 1 1 d .
N3 N 0.9795(4) 0.3147(2) 0.67656(10) 0.0171(7) Uani 1 1 d .
H3 H 0.9160 0.2544 0.6715 0.020 Uiso 1 1 calc R
N4 N 0.6886(4) 0.2080(2) 0.63006(10) 0.0142(7) Uani 1 1 d .
C1 C 0.4971(5) 0.7525(3) 0.68525(12) 0.0115(7) Uani 1 1 d .
C2 C 0.5336(5) 0.6440(3) 0.70558(13) 0.0158(8) Uani 1 1 d .
H2 H 0.5094 0.6251 0.7402 0.019 Uiso 1 1 calc R
C3 C 0.6057(5) 0.5654(3) 0.67373(13) 0.0146(8) Uani 1 1 d .
H3A H 0.6309 0.4925 0.6869 0.018 Uiso 1 1 calc R
C4 C 0.6418(5) 0.5937(3) 0.62169(12) 0.0124(8) Uani 1 1 d .
C5 C 0.6037(5) 0.7033(2) 0.60150(13) 0.0127(8) Uani 1 1 d .
H5 H 0.6262 0.7224 0.5667 0.015 Uiso 1 1 calc R
C6 C 0.5324(5) 0.7824(3) 0.63373(13) 0.0146(8) Uani 1 1 d .
H6 H 0.5080 0.8557 0.6210 0.018 Uiso 1 1 calc R
C7 C 0.7760(5) 0.5159(3) 0.54037(13) 0.0167(8) Uani 1 1 d .
C8 C 0.8473(5) 0.3947(3) 0.54561(12) 0.0157(8) Uani 1 1 d .
H8 H 0.9756 0.3926 0.5474 0.019 Uiso 1 1 calc R
C9 C 0.7791(5) 0.3959(3) 0.60359(13) 0.0135(8) Uani 1 1 d .
C10 C 0.7619(5) 0.3113(3) 0.50449(12) 0.0174(8) Uani 1 1 d .
H10A H 0.6354 0.3167 0.5040 0.021 Uiso 1 1 calc R
H10B H 0.7929 0.3320 0.4691 0.021 Uiso 1 1 calc R
C11 C 0.8180(5) 0.1902(3) 0.51657(13) 0.0161(8) Uani 1 1 d .
C12 C 0.7345(5) -0.0025(3) 0.50764(16) 0.0260(9) Uani 1 1 d .
H12A H 0.6398 -0.0491 0.4921 0.039 Uiso 1 1 calc GR
H12B H 0.7512 -0.0154 0.5457 0.039 Uiso 1 1 calc GR
H12C H 0.8401 -0.0217 0.4920 0.039 Uiso 1 1 calc GR
C13 C 0.6346(5) 0.3113(3) 0.61174(12) 0.0121(8) Uani 1 1 d .
C14 C 0.4600(5) 0.3360(3) 0.59717(13) 0.0173(8) Uani 1 1 d .
H14 H 0.4269 0.4082 0.5845 0.021 Uiso 1 1 calc R
C15 C 0.3352(5) 0.2528(3) 0.60156(13) 0.0205(9) Uani 1 1 d .
H15 H 0.2173 0.2675 0.5914 0.025 Uiso 1 1 calc R
C16 C 0.3893(5) 0.1466(3) 0.62144(13) 0.0177(8) Uani 1 1 d .
H16 H 0.3085 0.0888 0.6254 0.021 Uiso 1 1 calc R
C17 C 0.5652(5) 0.1293(3) 0.63503(13) 0.0160(8) Uani 1 1 d .
H17 H 0.6008 0.0583 0.6486 0.019 Uiso 1 1 calc R
C18 C 0.9397(5) 0.4059(3) 0.64615(13) 0.0149(8) Uani 1 1 d .
C19 C 1.1272(5) 0.3134(3) 0.71812(13) 0.0217(9) Uani 1 1 d .
H19A H 1.2126 0.3697 0.7094 0.026 Uiso 1 1 calc R
H19B H 1.1831 0.2392 0.7184 0.026 Uiso 1 1 calc R
C20 C 1.0730(5) 0.3381(3) 0.77330(13) 0.0167(8) Uani 1 1 d .
C21 C 1.0817(5) 0.4477(3) 0.79382(14) 0.0206(8) Uani 1 1 d .
H21 H 1.1238 0.5064 0.7737 0.025 Uiso 1 1 calc R
C22 C 1.0285(5) 0.4710(3) 0.84390(14) 0.0226(9) Uani 1 1 d .
H22 H 1.0346 0.5449 0.8574 0.027 Uiso 1 1 calc R
C23 C 0.9660(5) 0.3833(3) 0.87392(14) 0.0219(9) Uani 1 1 d .
H23 H 0.9290 0.3986 0.9075 0.026 Uiso 1 1 calc R
C24 C 0.9586(5) 0.2733(3) 0.85420(13) 0.0200(8) Uani 1 1 d .
H24 H 0.9170 0.2145 0.8744 0.024 Uiso 1 1 calc R
C25 C 1.0133(5) 0.2514(3) 0.80420(13) 0.0180(8) Uani 1 1 d .
H25 H 1.0099 0.1771 0.7911 0.022 Uiso 1 1 calc R

loop_
_atom_site_aniso_label
_atom_site_aniso_U_11
_atom_site_aniso_U_22
_atom_site_aniso_U_33
_atom_site_aniso_U_23
_atom_site_aniso_U_13
_atom_site_aniso_U_12
O1 0.0351(18) 0.0117(12) 0.0227(13) 0.0022(10) 0.0069(12) 0.0032(12)
O2 0.0338(18) 0.0264(13) 0.0124(13) 0.0011(11) 0.0093(12) 0.0052(12)
O3 0.0282(17) 0.0234(13) 0.0162(13) 0.0075(11) 0.0078(12) 0.0041(11)
O4 0.0159(16) 0.0202(13) 0.0320(15) -0.0055(11) 0.0005(13) -0.0008(11)
O5 0.0170(15) 0.0202(12) 0.0229(13) -0.0071(11) -0.0002(12) -0.0011(11)
O6 0.0233(17) 0.0169(12) 0.0328(15) 0.0002(11) -0.0104(13) -0.0071(12)
N1 0.0163(18) 0.0103(13) 0.0137(15) 0.0016(11) 0.0042(13) 0.0008(13)
N2 0.0137(18) 0.0134(15) 0.0171(16) -0.0029(13) 0.0010(13) -0.0023(13)
N3 0.0167(18) 0.0170(15) 0.0163(14) 0.0022(13) -0.0042(13) -0.0020(13)
N4 0.0165(18) 0.0121(14) 0.0139(14) -0.0016(12) 0.0007(13) -0.0029(14)
C1 0.011(2) 0.0110(16) 0.0123(17) -0.0018(14) 0.0001(15) -0.0003(14)
C2 0.018(2) 0.0174(18) 0.0125(17) 0.0028(14) 0.0035(16) -0.0052(16)
C3 0.016(2) 0.0121(17) 0.0149(18) -0.0001(14) 0.0001(15) 0.0004(15)
C4 0.009(2) 0.0145(17) 0.0130(17) -0.0018(14) -0.0010(15) -0.0031(15)
C5 0.013(2) 0.0129(16) 0.0121(16) 0.0028(14) -0.0001(15) -0.0030(15)
C6 0.016(2) 0.0105(16) 0.0174(18) 0.0036(15) -0.0005(16) 0.0002(15)
C7 0.014(2) 0.0201(18) 0.0156(18) -0.0002(16) 0.0018(16) -0.0010(16)
C8 0.014(2) 0.0164(17) 0.0176(18) 0.0027(15) 0.0034(16) 0.0006(15)
C9 0.016(2) 0.0110(16) 0.0141(17) -0.0002(14) 0.0042(16) 0.0020(15)
C10 0.022(2) 0.0236(19) 0.0070(16) -0.0011(15) 0.0030(16) 0.0014(16)
C11 0.016(2) 0.0200(19) 0.0131(17) -0.0057(15) 0.0049(16) 0.0001(17)
C12 0.024(2) 0.0172(18) 0.038(2) -0.0133(17) 0.0050(19) -0.0019(18)
C13 0.016(2) 0.0120(17) 0.0081(16) -0.0045(14) 0.0005(15) -0.0009(15)
C14 0.016(2) 0.0183(18) 0.0168(18) -0.0038(15) -0.0024(16) 0.0022(16)
C15 0.017(2) 0.027(2) 0.0172(18) 0.0016(16) -0.0001(17) 0.0009(17)
C16 0.018(2) 0.0195(18) 0.0167(18) -0.0041(15) 0.0051(16) -0.0073(17)
C17 0.020(2) 0.0123(17) 0.0152(17) -0.0022(14) 0.0009(16) 0.0011(16)
C18 0.014(2) 0.0203(18) 0.0112(17) -0.0032(15) 0.0048(15) 0.0015(16)
C19 0.015(2) 0.029(2) 0.0204(19) -0.0013(16) -0.0045(16) 0.0011(17)
C20 0.012(2) 0.0230(18) 0.0144(17) 0.0004(15) -0.0019(16) 0.0036(16)
C21 0.018(2) 0.0215(19) 0.0220(19) 0.0089(16) 0.0008(17) 0.0020(17)
C22 0.022(2) 0.0202(19) 0.024(2) -0.0041(16) -0.0037(18) 0.0007(16)
C23 0.016(2) 0.032(2) 0.0183(18) -0.0029(17) 0.0032(16) 0.0048(17)
C24 0.019(2) 0.0227(19) 0.0184(18) 0.0055(16) 0.0020(17) -0.0003(17)
C25 0.016(2) 0.0159(18) 0.021(2) -0.0025(15) -0.0039(17) 0.0021(16)

loop_
_atom_type_symbol
_atom_type_description
_atom_type_scat_dispersion_real
_atom_type_scat_dispersion_imag
_atom_type_scat_source
C C 0.0033 0.0016 'International Tables Vol C Tables 4.2.6.8 and 6.1.1.4'
H H 0.0000 0.0000 'International Tables Vol C Tables 4.2.6.8 and 6.1.1.4'
N N 0.0061 0.0033 'International Tables Vol C Tables 4.2.6.8 and 6.1.1.4'
O O 0.0106 0.0060 'International Tables Vol C Tables 4.2.6.8 and 6.1.1.4'

loop_
_geom_angle_atom_site_label_1
_geom_angle_atom_site_label_2
_geom_angle_atom_site_label_3
_geom_angle
C11 O5 C12 114.8(3)
C4 N1 C9 130.2(3)
C7 N1 C4 133.0(3)
C7 N1 C9 95.6(2)
O1 N2 O2 122.6(3)
O1 N2 C1 119.1(3)
O2 N2 C1 118.3(2)
C18 N3 H3 118.9
C18 N3 C19 122.2(3)
C19 N3 H3 118.9
C17 N4 C13 117.3(3)
C2 C1 N2 119.0(3)
C6 C1 N2 119.5(3)
C6 C1 C2 121.4(3)
C1 C2 H2 120.6
C3 C2 C1 118.9(3)
C3 C2 H2 120.6
C2 C3 H3A 119.7
C2 C3 C4 120.6(3)
C4 C3 H3A 119.7
N1 C4 C3 119.5(3)
N1 C4 C5 120.4(3)
C3 C4 C5 120.0(3)
C4 C5 H5 120.4
C6 C5 C4 119.2(3)
C6 C5 H5 120.4
C1 C6 H6 120.0
C5 C6 C1 119.9(3)
C5 C6 H6 120.0
O3 C7 N1 131.6(3)
O3 C7 C8 135.8(3)
N1 C7 C8 92.6(2)
C7 C8 H8 112.1
C7 C8 C9 85.6(2)
C9 C8 H8 112.1
C10 C8 C7 114.6(3)
C10 C8 H8 112.1
C10 C8 C9 117.7(3)
N1 C9 C8 86.1(2)
N1 C9 C13 112.9(3)
N1 C9 C18 109.0(3)
C13 C9 C8 115.3(3)
C13 C9 C18 119.9(3)
C18 C9 C8 108.5(3)
C8 C10 H10A 109.2
C8 C10 H10B 109.2
H10A C10 H10B 107.9
C11 C10 C8 112.1(3)
C11 C10 H10A 109.2
C11 C10 H10B 109.2
O4 C11 O5 124.0(3)
O4 C11 C10 125.2(3)
O5 C11 C10 110.8(3)
O5 C12 H12A 109.5
O5 C12 H12B 109.5
O5 C12 H12C 109.5
H12A C12 H12B 109.5
H12A C12 H12C 109.5
H12B C12 H12C 109.5
N4 C13 C9 115.6(3)
N4 C13 C14 122.3(3)
C14 C13 C9 121.9(3)
C13 C14 H14 120.3
C15 C14 C13 119.4(3)
C15 C14 H14 120.3
C14 C15 H15 120.7
C14 C15 C16 118.7(4)
C16 C15 H15 120.7
C15 C16 H16 120.9
C17 C16 C15 118.1(3)
C17 C16 H16 120.9
N4 C17 C16 124.2(3)
N4 C17 H17 117.9
C16 C17 H17 117.9
O6 C18 N3 124.0(3)
O6 C18 C9 118.9(3)
N3 C18 C9 116.9(3)
N3 C19 H19A 109.0
N3 C19 H19B 109.0
N3 C19 C20 112.7(3)
H19A C19 H19B 107.8
C20 C19 H19A 109.0
C20 C19 H19B 109.0
C21 C20 C19 120.7(3)
C25 C20 C19 120.4(3)
C25 C20 C21 118.9(3)
C20 C21 H21 119.6
C22 C21 C20 120.8(3)
C22 C21 H21 119.6
C21 C22 H22 120.2
C21 C22 C23 119.5(3)
C23 C22 H22 120.2
C22 C23 H23 119.9
C24 C23 C22 120.3(3)
C24 C23 H23 119.9
C23 C24 H24 120.3
C23 C24 C25 119.5(3)
C25 C24 H24 120.3
C20 C25 H25 119.5
C24 C25 C20 121.0(3)
C24 C25 H25 119.5

loop_
_geom_bond_atom_site_label_1
_geom_bond_atom_site_label_2
_geom_bond_distance
O1 N2 1.229(3)
O2 N2 1.232(3)
O3 C7 1.203(4)
O4 C11 1.198(4)
O5 C11 1.343(4)
O5 C12 1.451(4)
O6 C18 1.227(4)
N1 C4 1.393(4)
N1 C7 1.374(4)
N1 C9 1.481(4)
N2 C1 1.445(4)
N3 H3 0.8600
N3 C18 1.330(4)
N3 C19 1.458(4)
N4 C13 1.347(4)
N4 C17 1.335(4)
C1 C2 1.389(4)
C1 C6 1.388(5)
C2 H2 0.9300
C2 C3 1.370(4)
C3 H3A 0.9300
C3 C4 1.397(4)
C4 C5 1.402(4)
C5 H5 0.9300
C5 C6 1.377(5)
C6 H6 0.9300
C7 C8 1.524(4)
C8 H8 0.9800
C8 C9 1.589(4)
C8 C10 1.520(4)
C9 C13 1.515(5)
C9 C18 1.549(5)
C10 H10A 0.9700
C10 H10B 0.9700
C10 C11 1.506(4)
C12 H12A 0.9600
C12 H12B 0.9600
C12 H12C 0.9600
C13 C14 1.382(5)
C14 H14 0.9300
C14 C15 1.378(5)
C15 H15 0.9300
C15 C16 1.390(5)
C16 H16 0.9300
C16 C17 1.371(5)
C17 H17 0.9300
C19 H19A 0.9700
C19 H19B 0.9700
C19 C20 1.508(5)
C20 C21 1.384(5)
C20 C25 1.383(5)
C21 H21 0.9300
C21 C22 1.382(5)
C22 H22 0.9300
C22 C23 1.387(5)
C23 H23 0.9300
C23 C24 1.380(5)
C24 H24 0.9300
C24 C25 1.382(5)
C25 H25 0.9300

loop_
_geom_torsion_atom_site_label_1
_geom_torsion_atom_site_label_2
_geom_torsion_atom_site_label_3
_geom_torsion_atom_site_label_4
_geom_torsion
O1 N2 C1 C2 173.5(3)
O1 N2 C1 C6 -3.5(5)
O2 N2 C1 C2 -5.2(5)
O2 N2 C1 C6 177.9(3)
O3 C7 C8 C9 177.6(4)
O3 C7 C8 C10 -63.8(6)
N1 C4 C5 C6 179.2(3)
N1 C7 C8 C9 -2.6(3)
N1 C7 C8 C10 115.9(3)
N1 C9 C13 N4 -173.1(3)
N1 C9 C13 C14 11.9(4)
N1 C9 C18 O6 -26.6(4)
N1 C9 C18 N3 157.4(3)
N2 C1 C2 C3 -177.0(3)
N2 C1 C6 C5 177.5(3)
N3 C19 C20 C21 -94.5(4)
N3 C19 C20 C25 85.3(4)
N4 C13 C14 C15 0.3(5)
C1 C2 C3 C4 -0.1(5)
C2 C1 C6 C5 0.6(5)
C2 C3 C4 N1 -178.7(3)
C2 C3 C4 C5 -0.3(5)
C3 C4 C5 C6 0.7(5)
C4 N1 C7 O3 -9.7(7)
C4 N1 C7 C8 170.5(4)
C4 N1 C9 C8 -170.9(3)
C4 N1 C9 C13 73.2(4)
C4 N1 C9 C18 -62.7(4)
C4 C5 C6 C1 -0.9(5)
C6 C1 C2 C3 -0.1(5)
C7 N1 C4 C3 -172.6(4)
C7 N1 C4 C5 9.0(6)
C7 N1 C9 C8 -2.7(3)
C7 N1 C9 C13 -118.6(3)
C7 N1 C9 C18 105.6(3)
C7 C8 C9 N1 2.4(3)
C7 C8 C9 C13 116.0(3)
C7 C8 C9 C18 -106.3(3)
C7 C8 C10 C11 -171.5(3)
C8 C9 C13 N4 90.1(3)
C8 C9 C13 C14 -84.9(4)
C8 C9 C18 O6 65.7(4)
C8 C9 C18 N3 -110.3(3)
C8 C10 C11 O4 -27.6(5)
C8 C10 C11 O5 152.2(3)
C9 N1 C4 C3 -8.7(5)
C9 N1 C4 C5 172.9(3)
C9 N1 C7 O3 -177.4(4)
C9 N1 C7 C8 2.8(3)
C9 C8 C10 C11 -73.2(4)
C9 C13 C14 C15 174.9(3)
C10 C8 C9 N1 -113.1(3)
C10 C8 C9 C13 0.4(4)
C10 C8 C9 C18 138.1(3)
C12 O5 C11 O4 0.5(5)
C12 O5 C11 C10 -179.3(3)
C13 N4 C17 C16 1.7(5)
C13 C9 C18 O6 -158.9(3)
C13 C9 C18 N3 25.1(4)
C13 C14 C15 C16 1.0(5)
C14 C15 C16 C17 -0.9(5)
C15 C16 C17 N4 -0.5(5)
C17 N4 C13 C9 -176.5(3)
C17 N4 C13 C14 -1.6(4)
C18 N3 C19 C20 96.9(4)
C18 C9 C13 N4 -42.5(4)
C18 C9 C13 C14 142.5(3)
C19 N3 C18 O6 4.4(5)
C19 N3 C18 C9 -179.8(3)
C19 C20 C21 C22 178.6(3)
C19 C20 C25 C24 -178.2(3)
C20 C21 C22 C23 0.1(6)
C21 C20 C25 C24 1.7(5)
C21 C22 C23 C24 0.6(6)
C22 C23 C24 C25 -0.2(6)
C23 C24 C25 C20 -1.0(6)
C25 C20 C21 C22 -1.3(5)

loop_
_twin_individual_id
_twin_individual_mass_fraction_refined
_oxdiff_twin_reflns_isolated
_oxdiff_twin_reflns_overlapped
_twin_individual_twin_lattice_type
_twin_individual_twin_matrix_11
_twin_individual_twin_matrix_12
_twin_individual_twin_matrix_13
_twin_individual_twin_matrix_21
_twin_individual_twin_matrix_22
_twin_individual_twin_matrix_23
_twin_individual_twin_matrix_31
_twin_individual_twin_matrix_32
_twin_individual_twin_matrix_33
1 0.6299(14) 385 12644 ref 1.0000 0.0000 0.0000 0.0000 1.0000 0.0000 0.0000 0.0000 1.0000
2 0.3701(14) 383 12644 nmt 1.0001 -0.0000 -0.0001 0.0001 -0.9999 -0.0000 -0.6418 -0.0057 -0.9985
